data_7027463
loop_
_publ_author_name
'Janzen, Michael C.'
'Jenkins, Hilary A.'
'Jennings, Michael C.'
'Rendina, Louis M.'
'Puddephatt, Richard J.'

_publ_section_title
;
 Easy ring expansion and contraction in Pt--Sn bonded metallacycles
;
_journal_issue 11
_journal_name_full 'Journal of the Chemical Society, Dalton Transactions'
_journal_page_first 1713
_journal_paper_doi 10.1039/a902991e
_journal_year 1999
_chemical_formula_sum 'C30 H48 N2 O4 Pt Se2 Sn2'
_chemical_formula_weight 1091.09
_chemical_name_systematic
; 
 ? 
;
_space_group_IT_number 2
_symmetry_cell_setting triclinic
_symmetry_space_group_name_Hall '-P 1'
_symmetry_space_group_name_H-M 'P -1'
_atom_sites_solution_hydrogens geom
_atom_sites_solution_primary direct
_atom_sites_solution_secondary difmap
_audit_creation_method SHELXL
_cell_angle_alpha 78.8950(10)
_cell_angle_beta 70.8620(10)
_cell_angle_gamma 86.7210(10)
_cell_formula_units_Z 2
_cell_length_a 10.8110(3)
_cell_length_b 12.5192(2)
_cell_length_c 15.0604(3)
_cell_measurement_temperature 294(2)
_cell_volume 1889.60(7)
_computing_cell_refinement 'Nonius DENZO'
_computing_data_collection 'Nonius COLLECT'
_computing_data_reduction 'Nonius DENZO'
_computing_molecular_graphics 'Siemens SHELXTL'
_computing_publication_material 'Siemens SHELXTL'
_computing_structure_refinement 'SHELXL-93 (Sheldrick, 1993)'
_computing_structure_solution 'SHELXS-86 (Sheldrick, 1990)'
_diffrn_ambient_temperature 294(2)
_diffrn_measurement_device 'Nonius Kappa CCD'
_diffrn_measurement_method 'phi/omega scans'
_diffrn_radiation_monochromator graphite
_diffrn_radiation_source 'fine-focus sealed tube'
_diffrn_radiation_type MoK\a
_diffrn_radiation_wavelength 0.71073
_diffrn_reflns_av_R_equivalents 0.0506
_diffrn_reflns_av_sigmaI/netI 0.0559
_diffrn_reflns_limit_h_max 15
_diffrn_reflns_limit_h_min -15
_diffrn_reflns_limit_k_max 17
_diffrn_reflns_limit_k_min -17
_diffrn_reflns_limit_l_max 21
_diffrn_reflns_limit_l_min -21
_diffrn_reflns_number 18905
_diffrn_reflns_theta_max 25.00
_diffrn_reflns_theta_min 1.46
_exptl_absorpt_coefficient_mu 6.963
_exptl_absorpt_correction_T_max 0.5432
_exptl_absorpt_correction_T_min 0.3030
_exptl_absorpt_correction_type empirical
_exptl_crystal_density_diffrn 1.918
_exptl_crystal_F_000 1040
_refine_diff_density_max 0.739
_refine_diff_density_min -1.044
_refine_diff_density_rms 0.120
_refine_ls_extinction_coef 0.00015(15)
_refine_ls_extinction_expression Fc^*^=kFc[1+0.001xFc^2^\l^3^/sin(2\q)]^-1/4^
_refine_ls_extinction_method SHELXL
_refine_ls_goodness_of_fit_all 0.972
_refine_ls_goodness_of_fit_obs 0.949
_refine_ls_matrix_type full
_refine_ls_number_parameters 413
_refine_ls_number_reflns 6605
_refine_ls_number_restraints 0
_refine_ls_restrained_S_all 0.987
_refine_ls_restrained_S_obs 0.949
_refine_ls_R_factor_all 0.0341
_refine_ls_R_factor_obs 0.0267
_refine_ls_shift/esd_max 0.632
_refine_ls_shift/esd_mean 0.029
_refine_ls_structure_factor_coef Fsqd
_refine_ls_weighting_details 'w=1/[\s^2^(Fo^2^)+(0.0132P)^2^+2.9141P] where P=(Fo^2^+2Fc^2^)/3'
_refine_ls_weighting_scheme calc
_refine_ls_wR_factor_all 0.0690
_refine_ls_wR_factor_obs 0.0621
_reflns_number_observed 5846
_reflns_number_total 6616
_reflns_observed_criterion >2sigma(I)
_cod_data_source_file 902991esup1.cif
_cod_data_source_block ptsesn
_cod_depositor_comments
;
The following automatic conversions were performed:

'_symmetry_cell_setting' value 'Triclinic' changed to 'triclinic'
according to /home/saulius/struct/CIF-dictionaries/cif_core.dic
dictionary named 'cif_core.dic' version 2.4.2 from 2011-04-26.

Automatic conversion script
Id: cif_fix_values 1891 2012-01-12 08:04:46Z andrius 

The following automatic conversions were performed:

'_refine_ls_weighting_scheme' value 'calc
w=1/[\s^2^(Fo^2^)+(0.0132P)^2^+2.9141P] where P=(Fo^2^+2Fc^2^)/3' was
changed to 'calc'. New tag '_refine_ls_weighting_details' was
created. The value of the new tag was set to
'w=1/[\s^2^(Fo^2^)+(0.0132P)^2^+2.9141P] where P=(Fo^2^+2Fc^2^)/3'.

Automatic conversion script
Id: cif_fix_values 3143 2015-03-26 13:38:13Z robertas 
;
_cod_original_sg_symbol_H-M P-1
_cod_database_code 7027463

loop_
_symmetry_equiv_pos_as_xyz
'x, y, z'
'-x, -y, -z'

loop_
_atom_site_aniso_label
_atom_site_aniso_U_11
_atom_site_aniso_U_22
_atom_site_aniso_U_33
_atom_site_aniso_U_23
_atom_site_aniso_U_13
_atom_site_aniso_U_12
Pt1 0.03409(11) 0.03194(11) 0.04610(12) -0.01020(8) -0.01154(8) 0.00001(7)
Sn1 0.0449(2) 0.0704(3) 0.0687(3) -0.0201(2) -0.0132(2) -0.0155(2)
Sn2 0.0424(2) 0.0419(2) 0.0495(2) -0.01980(15) -0.01293(15) 0.00410(13)
Se1 0.0487(3) 0.0347(2) 0.0489(3) -0.0089(2) -0.0214(2) 0.0017(2)
Se2 0.0467(3) 0.0596(3) 0.0471(3) -0.0129(2) -0.0033(2) -0.0043(2)
O1 0.205(16) 0.068(7) 0.114(11) -0.017(7) -0.101(12) -0.034(10)
O1' 0.119(9) 0.071(7) 0.099(9) -0.009(6) -0.060(8) -0.036(7)
O2 0.104(3) 0.047(2) 0.092(3) -0.006(2) -0.033(3) -0.023(2)
O3 0.124(8) 0.062(5) 0.059(5) -0.014(4) -0.006(5) 0.038(5)
O3' 0.127(12) 0.097(10) 0.212(18) -0.111(11) 0.067(12) -0.043(9)
O4 0.090(3) 0.069(3) 0.122(4) -0.047(3) 0.029(3) -0.013(2)
N1 0.035(2) 0.034(2) 0.048(2) 0.000(2) -0.010(2) -0.0032(15)
N2 0.039(2) 0.040(2) 0.038(2) -0.003(2) -0.011(2) 0.001(2)
C1 0.049(3) 0.088(4) 0.082(4) -0.039(3) -0.024(3) 0.000(3)
C2 0.060(3) 0.034(3) 0.085(4) -0.008(3) -0.013(3) -0.010(2)
C3 0.071(3) 0.042(3) 0.054(3) -0.011(2) -0.028(3) -0.009(2)
C4 0.132(6) 0.055(4) 0.052(3) 0.003(3) -0.033(4) -0.038(4)
C5 0.138(7) 0.044(3) 0.106(6) 0.005(4) -0.024(5) -0.034(4)
C6 0.058(3) 0.037(2) 0.044(3) -0.010(2) -0.021(2) -0.004(2)
C7 0.115(5) 0.042(3) 0.046(3) -0.019(3) -0.006(3) -0.005(3)
C8 0.091(5) 0.101(6) 0.107(6) -0.064(5) 0.015(4) -0.004(4)
C9 0.055(4) 0.115(5) 0.109(5) -0.039(5) -0.043(4) 0.021(4)
C10 0.081(5) 0.131(7) 0.126(7) -0.030(6) 0.010(5) -0.062(5)
C11 0.084(5) 0.106(5) 0.076(4) -0.052(4) -0.026(4) -0.005(4)
C12 0.065(4) 0.053(3) 0.093(5) -0.021(3) -0.021(3) 0.021(3)
C13 0.047(3) 0.039(3) 0.059(3) 0.006(2) -0.008(2) 0.004(2)
C14 0.051(3) 0.047(3) 0.050(3) 0.001(2) -0.006(2) -0.003(2)
C15 0.041(2) 0.047(3) 0.039(2) -0.009(2) -0.011(2) 0.000(2)
C16 0.043(3) 0.052(3) 0.044(3) -0.006(2) -0.004(2) 0.003(2)
C17 0.053(8) 0.121(14) 0.107(14) 0.018(11) 0.016(9) 0.021(8)
C18 0.116(19) 0.225(29) 0.257(35) -0.214(30) 0.090(20) -0.084(19)
C19 0.055(9) 0.296(35) 0.060(9) -0.036(14) -0.014(8) 0.066(16)
C17' 0.082(11) 0.129(15) 0.043(7) -0.015(8) 0.000(7) 0.028(10)
C18' 0.077(12) 0.061(9) 0.120(16) -0.013(10) 0.030(11) 0.028(9)
C19' 0.035(7) 0.161(17) 0.145(17) -0.085(14) -0.013(9) -0.010(9)
C20 0.037(2) 0.039(2) 0.044(3) -0.002(2) -0.008(2) 0.006(2)
C21 0.041(2) 0.029(2) 0.042(2) -0.004(2) -0.011(2) 0.000(2)
C22 0.034(2) 0.039(2) 0.042(2) -0.010(2) -0.007(2) 0.004(2)
C23 0.043(3) 0.037(2) 0.052(3) -0.005(2) -0.006(2) 0.004(2)
C24 0.048(3) 0.039(2) 0.039(2) -0.007(2) -0.009(2) 0.003(2)
C25 0.058(3) 0.035(2) 0.056(3) -0.006(2) -0.008(2) 0.003(2)
C26 0.100(5) 0.050(3) 0.078(4) -0.023(3) -0.018(4) 0.001(3)
C27 0.087(4) 0.046(3) 0.084(4) 0.000(3) -0.004(4) -0.004(3)
C28 0.079(4) 0.042(3) 0.085(4) -0.002(3) -0.028(3) 0.012(3)
C29 0.050(3) 0.040(3) 0.045(3) -0.002(2) -0.005(2) -0.001(2)
C30 0.042(2) 0.046(3) 0.042(3) -0.001(2) 0.000(2) 0.006(2)

loop_
_atom_site_label
_atom_site_type_symbol
_atom_site_fract_x
_atom_site_fract_y
_atom_site_fract_z
_atom_site_U_iso_or_equiv
_atom_site_thermal_displace_type
_atom_site_occupancy
_atom_site_calc_flag
_atom_site_refinement_flags
_atom_site_disorder_group
Pt1 Pt 0.03972(2) 0.111251(13) 0.254335(12) 0.03730(8) Uani 1 d . .
Sn1 Sn 0.47487(4) 0.26835(3) 0.17199(3) 0.06096(12) Uani 1 d . .
Sn2 Sn 0.24552(3) 0.06256(2) 0.12525(2) 0.04363(10) Uani 1 d . .
Se1 Se 0.19867(5) 0.13561(3) 0.34113(3) 0.04257(12) Uani 1 d . .
Se2 Se 0.40715(5) 0.22113(4) 0.03964(4) 0.05346(14) Uani 1 d . .
O1 O 0.3490(17) 0.4998(10) 0.3341(11) 0.115(5) Uani 0.50 d P 1
O1' O 0.4443(12) 0.4809(10) 0.2964(10) 0.089(4) Uani 0.50 d P 2
O2 O 0.3143(5) 0.5271(3) 0.2015(3) 0.0806(13) Uani 1 d . .
O3 O 0.0641(11) 0.4367(7) 0.3740(6) 0.089(3) Uani 0.55 d P 3
O3' O 0.1503(16) 0.4337(12) 0.4119(14) 0.162(8) Uani 0.45 d P 4
O4 O 0.0267(5) 0.2881(4) 0.4629(4) 0.104(2) Uani 1 d . .
N1 N -0.1396(3) 0.1498(3) 0.3682(3) 0.0406(8) Uani 1 d . .
N2 N 0.0075(3) 0.2827(3) 0.2141(3) 0.0399(8) Uani 1 d . .
C1 C -0.0797(5) 0.0771(5) 0.1790(4) 0.069(2) Uani 1 d . .
H1A H -0.0998(5) 0.1435(5) 0.1426(4) 0.103 Uiso 1 calc R .
H1B H -0.1593(5) 0.0432(5) 0.2232(4) 0.103 Uiso 1 calc R .
H1C H -0.0349(5) 0.0288(5) 0.1366(4) 0.103 Uiso 1 calc R .
C2 C 0.0385(5) -0.0537(4) 0.3074(4) 0.0623(14) Uani 1 d . .
H2A H 0.0901(5) -0.0678(4) 0.3494(4) 0.093 Uiso 1 calc R .
H2B H 0.0747(5) -0.0921(4) 0.2553(4) 0.093 Uiso 1 calc R .
H2C H -0.0499(5) -0.0779(4) 0.3420(4) 0.093 Uiso 1 calc R .
C3 C 0.3192(6) 0.3445(4) 0.2706(4) 0.0529(12) Uani 1 d . .
C4 C 0.3443(8) 0.4614(5) 0.2686(4) 0.079(2) Uani 1 d . .
C5 C 0.3395(8) 0.6418(5) 0.1934(6) 0.101(3) Uani 1 d . .
H5A H 0.3136(8) 0.6833(5) 0.1418(6) 0.152 Uiso 1 calc R .
H5B H 0.4312(8) 0.6530(5) 0.1810(6) 0.152 Uiso 1 calc R .
H5C H 0.2903(8) 0.6651(5) 0.2521(6) 0.152 Uiso 1 calc R .
C6 C 0.2153(5) 0.2895(4) 0.3317(3) 0.0447(11) Uani 1 d . .
C7 C 0.1091(7) 0.3459(5) 0.3965(4) 0.071(2) Uani 1 d . .
C8 C -0.0775(8) 0.3369(6) 0.5308(6) 0.105(3) Uani 1 d . .
H8A H -0.1315(8) 0.2806(6) 0.5778(6) 0.158 Uiso 1 calc R .
H8B H -0.1296(8) 0.3820(6) 0.4979(6) 0.158 Uiso 1 calc R .
H8C H -0.0405(8) 0.3804(6) 0.5619(6) 0.158 Uiso 1 calc R .
C9 C 0.5614(6) 0.1373(6) 0.2435(5) 0.087(2) Uani 1 d . .
H9A H 0.4971(6) 0.0811(6) 0.2772(5) 0.131 Uiso 1 calc R .
H9B H 0.5932(6) 0.1631(6) 0.2881(5) 0.131 Uiso 1 calc R .
H9C H 0.6329(6) 0.1085(6) 0.1975(5) 0.131 Uiso 1 calc R .
C10 C 0.6202(8) 0.3926(7) 0.0973(6) 0.120(3) Uani 1 d . .
H10A H 0.5821(8) 0.4523(7) 0.0650(6) 0.180 Uiso 1 calc R .
H10B H 0.6915(8) 0.3634(7) 0.0514(6) 0.180 Uiso 1 calc R .
H10C H 0.6521(8) 0.4178(7) 0.1422(6) 0.180 Uiso 1 calc R .
C11 C 0.2165(7) 0.0173(6) 0.0028(5) 0.084(2) Uani 1 d . .
H11A H 0.1643(7) 0.0713(6) -0.0227(5) 0.126 Uiso 1 calc R .
H11B H 0.1724(7) -0.0519(6) 0.0215(5) 0.126 Uiso 1 calc R .
H11C H 0.2998(7) 0.0121(6) -0.0451(5) 0.126 Uiso 1 calc R .
C12 C 0.3623(6) -0.0633(4) 0.1752(5) 0.071(2) Uani 1 d . .
H12A H 0.3785(6) -0.0469(4) 0.2302(5) 0.107 Uiso 1 calc R .
H12B H 0.4441(6) -0.0677(4) 0.1255(5) 0.107 Uiso 1 calc R .
H12C H 0.3167(6) -0.1316(4) 0.1923(5) 0.107 Uiso 1 calc R .
C13 C -0.2062(5) 0.0812(4) 0.4472(4) 0.0529(12) Uani 1 d . .
H13A H -0.1705(5) 0.0133(4) 0.4618(4) 0.063 Uiso 1 calc R .
C14 C -0.3250(5) 0.1068(4) 0.5075(4) 0.0528(12) Uani 1 d . .
H14A H -0.3670(5) 0.0570(4) 0.5623(4) 0.063 Uiso 1 calc R .
C15 C -0.3831(4) 0.2058(4) 0.4879(3) 0.0427(10) Uani 1 d . .
C16 C -0.5182(5) 0.2356(4) 0.5506(3) 0.0497(12) Uani 1 d . .
C17 C -0.5804(14) 0.1452(15) 0.6386(13) 0.111(7) Uani 0.50 d P 5
H17A H -0.5218(14) 0.1277(15) 0.6753(13) 0.166 Uiso 0.50 calc PR 5
H17B H -0.5961(14) 0.0813(15) 0.6172(13) 0.166 Uiso 0.50 calc PR 5
H17C H -0.6618(14) 0.1706(15) 0.6777(13) 0.166 Uiso 0.50 calc PR 5
C18 C -0.5071(25) 0.3389(24) 0.5850(22) 0.209(19) Uani 0.50 d P 5
H18A H -0.4515(25) 0.3268(24) 0.6243(22) 0.314 Uiso 0.50 calc PR 5
H18B H -0.5925(25) 0.3601(24) 0.6217(22) 0.314 Uiso 0.50 calc PR 5
H18C H -0.4703(25) 0.3956(24) 0.5310(22) 0.314 Uiso 0.50 calc PR 5
C19 C -0.6081(11) 0.2562(14) 0.4917(7) 0.140(11) Uani 0.50 d P 5
H19A H -0.6933(11) 0.2749(14) 0.5306(7) 0.211 Uiso 0.50 calc PR 5
H19B H -0.6145(11) 0.1918(14) 0.4676(7) 0.211 Uiso 0.50 calc PR 5
H19C H -0.5740(11) 0.3152(14) 0.4391(7) 0.211 Uiso 0.50 calc PR 5
C17' C -0.5207(11) 0.2129(14) 0.6552(7) 0.091(5) Uani 0.50 d PR 6
H17D H -0.4545(11) 0.2561(14) 0.6615(7) 0.136 Uiso 0.50 calc PR 6
H17E H -0.5040(11) 0.1372(14) 0.6738(7) 0.136 Uiso 0.50 calc PR 6
H17F H -0.6051(11) 0.2313(14) 0.6956(7) 0.136 Uiso 0.50 calc PR 6
C18' C -0.5493(19) 0.3545(13) 0.5243(15) 0.104(7) Uani 0.50 d P 6
H18D H -0.4850(19) 0.3988(13) 0.5317(15) 0.156 Uiso 0.50 calc PR 6
H18E H -0.6345(19) 0.3700(13) 0.5654(15) 0.156 Uiso 0.50 calc PR 6
H18F H -0.5480(19) 0.3701(13) 0.4590(15) 0.156 Uiso 0.50 calc PR 6
C19' C -0.6183(13) 0.1651(16) 0.5415(14) 0.110(6) Uani 0.50 d P 6
H19D H -0.7037(13) 0.1831(16) 0.5807(14) 0.164 Uiso 0.50 calc PR 6
H19E H -0.6002(13) 0.0901(16) 0.5618(14) 0.164 Uiso 0.50 calc PR 6
H19F H -0.6155(13) 0.1768(16) 0.4759(14) 0.164 Uiso 0.50 calc PR 6
C20 C -0.3113(4) 0.2769(4) 0.4054(3) 0.0422(10) Uani 1 d . .
H20A H -0.3461(4) 0.3443(4) 0.3881(3) 0.051 Uiso 1 calc R .
C21 C -0.1901(4) 0.2485(3) 0.3495(3) 0.0381(10) Uani 1 d . .
C22 C -0.1059(4) 0.3245(3) 0.2666(3) 0.0395(10) Uani 1 d . .
C23 C -0.1336(5) 0.4338(4) 0.2474(3) 0.0468(11) Uani 1 d . .
H23A H -0.2117(5) 0.4600(4) 0.2847(3) 0.056 Uiso 1 calc R .
C24 C -0.0480(5) 0.5062(4) 0.1739(3) 0.0435(10) Uani 1 d . .
C25 C -0.0789(5) 0.6277(4) 0.1589(4) 0.0526(12) Uani 1 d . .
C26 C -0.0809(7) 0.6696(5) 0.2477(5) 0.077(2) Uani 1 d . .
H26A H -0.1450(7) 0.6296(5) 0.3028(5) 0.116 Uiso 1 calc R .
H26B H -0.1030(7) 0.7455(5) 0.2408(5) 0.116 Uiso 1 calc R .
H26C H 0.0039(7) 0.6603(5) 0.2555(5) 0.116 Uiso 1 calc R .
C27 C 0.0234(7) 0.6913(5) 0.0715(5) 0.080(2) Uani 1 d . .
H27A H 0.0251(7) 0.6649(5) 0.0154(5) 0.120 Uiso 1 calc R .
H27B H 0.1080(7) 0.6818(5) 0.0797(5) 0.120 Uiso 1 calc R .
H27C H 0.0015(7) 0.7672(5) 0.0646(5) 0.120 Uiso 1 calc R .
C28 C -0.2146(6) 0.6444(4) 0.1454(5) 0.070(2) Uani 1 d . .
H28A H -0.2133(6) 0.6181(4) 0.0893(5) 0.105 Uiso 1 calc R .
H28B H -0.2353(6) 0.7206(4) 0.1382(5) 0.105 Uiso 1 calc R .
H28C H -0.2796(6) 0.6051(4) 0.2003(5) 0.105 Uiso 1 calc R .
C29 C 0.0655(5) 0.4620(4) 0.1219(3) 0.0483(11) Uani 1 d . .
H29A H 0.1265(5) 0.5066(4) 0.0722(3) 0.058 Uiso 1 calc R .
C30 C 0.0904(5) 0.3517(4) 0.1424(3) 0.0479(11) Uani 1 d . .
H30A H 0.1677(5) 0.3243(4) 0.1051(3) 0.058 Uiso 1 calc R .

loop_
_atom_type_symbol
_atom_type_description
_atom_type_scat_dispersion_real
_atom_type_scat_dispersion_imag
_atom_type_scat_source
C C 0.0033 0.0016 'International Tables Vol C Tables 4.2.6.8 and 6.1.1.4'
H H 0.0000 0.0000 'International Tables Vol C Tables 4.2.6.8 and 6.1.1.4'
N N 0.0061 0.0033 'International Tables Vol C Tables 4.2.6.8 and 6.1.1.4'
O O 0.0106 0.0060 'International Tables Vol C Tables 4.2.6.8 and 6.1.1.4'
Se Se -0.0929 2.2259 'International Tables Vol C Tables 4.2.6.8 and 6.1.1.4'
Sn Sn -0.6537 1.4246 'International Tables Vol C Tables 4.2.6.8 and 6.1.1.4'
Pt Pt -1.7033 8.3905 'International Tables Vol C Tables 4.2.6.8 and 6.1.1.4'

loop_
_geom_angle_atom_site_label_1
_geom_angle_atom_site_label_2
_geom_angle_atom_site_label_3
_geom_angle
C2 Pt1 C1 87.3(2)
C2 Pt1 N2 170.5(2)
C1 Pt1 N2 89.5(2)
C2 Pt1 N1 96.2(2)
C1 Pt1 N1 88.6(2)
N2 Pt1 N1 74.73(13)
C2 Pt1 Se1 88.3(2)
C1 Pt1 Se1 174.1(2)
N2 Pt1 Se1 95.43(9)
N1 Pt1 Se1 95.82(9)
C2 Pt1 Sn2 82.6(2)
C1 Pt1 Sn2 91.4(2)
N2 Pt1 Sn2 106.52(10)
N1 Pt1 Sn2 178.75(9)
Se1 Pt1 Sn2 84.125(14)
C9 Sn1 C10 108.8(3)
C9 Sn1 C3 112.2(2)
C10 Sn1 C3 105.9(3)
C9 Sn1 Se2 114.1(2)
C10 Sn1 Se2 102.6(3)
C3 Sn1 Se2 112.36(13)
C12 Sn2 C11 106.0(3)
C12 Sn2 Pt1 114.9(2)
C11 Sn2 Pt1 116.5(2)
C12 Sn2 Se2 104.0(2)
C11 Sn2 Se2 99.1(2)
Pt1 Sn2 Se2 114.52(2)
C6 Se1 Pt1 106.43(14)
Sn1 Se2 Sn2 103.19(2)
C4 O2 C5 116.2(5)
C7 O4 C8 120.5(5)
C13 N1 C21 118.1(4)
C13 N1 Pt1 126.3(3)
C21 N1 Pt1 115.3(3)
C30 N2 C22 117.5(4)
C30 N2 Pt1 125.6(3)
C22 N2 Pt1 116.9(3)
C6 C3 C4 123.3(5)
C6 C3 Sn1 122.2(4)
C4 C3 Sn1 114.3(4)
O1 C4 O2 116.3(9)
O2 C4 O1' 122.0(7)
O1 C4 C3 126.5(8)
O2 C4 C3 113.1(5)
O1' C4 C3 116.0(8)
C3 C6 C7 120.3(4)
C3 C6 Se1 121.4(4)
C7 C6 Se1 118.3(4)
O4 C7 O3 111.5(8)
O4 C7 O3' 119.0(9)
O4 C7 C6 117.1(5)
O3 C7 C6 125.7(6)
O3' C7 C6 112.2(8)
N1 C13 C14 122.6(4)
C13 C14 C15 120.8(4)
C14 C15 C20 115.7(4)
C14 C15 C16 122.5(4)
C20 C15 C16 121.8(4)
C19' C16 C15 108.7(7)
C19 C16 C15 108.9(5)
C19 C16 C17 108.2(11)
C15 C16 C17 113.3(7)
C19' C16 C17' 108.8(12)
C15 C16 C17' 108.5(5)
C19 C16 C18 108.2(17)
C15 C16 C18 109.1(9)
C17 C16 C18 109.0(15)
C19' C16 C18' 110.4(12)
C15 C16 C18' 112.0(8)
C17' C16 C18' 108.3(11)
C21 C20 C15 121.0(4)
N1 C21 C20 121.6(4)
N1 C21 C22 115.6(4)
C20 C21 C22 122.8(4)
N2 C22 C23 121.0(4)
N2 C22 C21 116.2(4)
C23 C22 C21 122.6(4)
C22 C23 C24 122.0(4)
C29 C24 C23 115.8(4)
C29 C24 C25 123.8(4)
C23 C24 C25 120.2(4)
C26 C25 C27 109.2(5)
C26 C25 C24 107.9(4)
C27 C25 C24 111.7(4)
C26 C25 C28 109.5(5)
C27 C25 C28 109.0(5)
C24 C25 C28 109.5(4)
C24 C29 C30 120.9(4)
N2 C30 C29 122.7(4)

loop_
_geom_bond_atom_site_label_1
_geom_bond_atom_site_label_2
_geom_bond_distance
Pt1 C2 2.065(5)
Pt1 C1 2.085(5)
Pt1 N2 2.156(3)
Pt1 N1 2.228(4)
Pt1 Se1 2.5380(5)
Pt1 Sn2 2.5625(4)
Sn1 C9 2.129(6)
Sn1 C10 2.145(6)
Sn1 C3 2.161(6)
Sn1 Se2 2.5137(6)
Sn2 C12 2.140(5)
Sn2 C11 2.150(6)
Sn2 Se2 2.5671(6)
Se1 C6 1.919(4)
O1 C4 1.194(13)
O1' C4 1.331(13)
O2 C4 1.291(7)
O2 C5 1.451(7)
O3 C7 1.241(10)
O3' C7 1.297(13)
O4 C7 1.236(7)
O4 C8 1.447(8)
N1 C13 1.337(6)
N1 C21 1.339(5)
N2 C30 1.345(6)
N2 C22 1.361(6)
C3 C6 1.323(7)
C3 C4 1.496(7)
C6 C7 1.486(8)
C13 C14 1.370(7)
C14 C15 1.382(7)
C15 C20 1.399(6)
C15 C16 1.527(7)
C16 C19' 1.491(14)
C16 C19 1.500(12)
C16 C17 1.55(2)
C16 C17' 1.537(11)
C16 C18 1.51(2)
C16 C18' 1.51(2)
C20 C21 1.376(6)
C21 C22 1.479(6)
C22 C23 1.381(6)
C23 C24 1.393(6)
C24 C29 1.374(7)
C24 C25 1.528(6)
C25 C26 1.521(8)
C25 C27 1.527(7)
C25 C28 1.543(8)
C29 C30 1.386(6)
